data_4085146
loop_
_publ_author_name
'Lin, Ran'
'Lee, Ka-Ho'
'Sung, Herman H. Y.'
'Williams, Ian D.'
'Lin, Zhenyang'
'Jia, Guochen'

_publ_section_title
;
 Rhenabenzenes and Unexpected Coupling Products from the Reactions of
 Rhenacyclobutadienes with Ethoxyethyne
;
_journal_issue 1
_journal_name_full Organometallics
_journal_page_first 167
_journal_paper_doi 10.1021/om501034e
_journal_volume 34
_journal_year 2015
_chemical_formula_moiety 'C30 H24 N O8 Re'
_chemical_formula_sum 'C30 H24 N O8 Re'
_chemical_formula_weight 712.70
_chemical_name_systematic
;
 ? 
;
_space_group_IT_number 2
_space_group_name_Hall '-P 1'
_symmetry_cell_setting triclinic
_symmetry_space_group_name_Hall '-P 1'
_symmetry_space_group_name_H-M 'P -1'
_atom_sites_solution_hydrogens geom
_atom_sites_solution_primary direct
_atom_sites_solution_secondary difmap
_audit_creation_date 2014-05-16
_audit_creation_method
;
  Olex2 1.2-beta
  (compiled May  9 2012 12:37:22, GUI svn.r4230)
;
_cell_angle_alpha 83.227(4)
_cell_angle_beta 79.640(4)
_cell_angle_gamma 88.482(4)
_cell_formula_units_Z 2
_cell_length_a 8.9083(5)
_cell_length_b 10.5379(5)
_cell_length_c 14.6963(6)
_cell_measurement_reflns_used 4727
_cell_measurement_temperature 99.93(16)
_cell_measurement_theta_max 74.2520
_cell_measurement_theta_min 4.9390
_cell_volume 1347.63(12)
_computing_cell_refinement
;
CrysAlisPro, Agilent Technologies,
Version 1.171.36.32 (release 02-08-2013 CrysAlis171 .NET)
(compiled Aug  2 2013,16:46:58)
;
_computing_data_collection
;
CrysAlisPro, Agilent Technologies,
Version 1.171.36.32 (release 02-08-2013 CrysAlis171 .NET)
(compiled Aug  2 2013,16:46:58)
;
_computing_data_reduction
;
CrysAlisPro, Agilent Technologies,
Version 1.171.36.32 (release 02-08-2013 CrysAlis171 .NET)
(compiled Aug  2 2013,16:46:58)
;
_computing_molecular_graphics
;
O. V. Dolomanov, L. J. Bourhis, R. J. Gildea, J. A. K. Howard and H. Puschmann,
OLEX2: a complete structure solution, refinement and analysis program.
J. Appl. Cryst. (2009). 42, 339-341.
;
_computing_publication_material
;
O. V. Dolomanov, L. J. Bourhis, R. J. Gildea, J. A. K. Howard and H. Puschmann,
OLEX2: a complete structure solution, refinement and analysis program.
J. Appl. Cryst. (2009). 42, 339-341.
;
_computing_structure_refinement
;
XL, G.M. Sheldrick, Acta Cryst.
(2008). A64, 112-122
;
_computing_structure_solution 'SHELXS-97 (Sheldrick, 1990)'
_diffrn_ambient_temperature 99.93(16)
_diffrn_detector_area_resol_mean 10.3587
_diffrn_measured_fraction_theta_full 0.9872
_diffrn_measured_fraction_theta_max 0.5401
_diffrn_measurement_details
;
  1 omega   81.00  177.00   1.0000    2.0000
omega____ theta____ kappa____ phi______ frames
    -      110.5703   30.0000 -180.0000 96

  2 omega  -47.00   35.00   1.0000    1.0000
omega____ theta____ kappa____ phi______ frames
    -      -40.6953   37.0000  -60.0000 82

  3 omega  -92.00  -10.00   1.0000    1.0000
omega____ theta____ kappa____ phi______ frames
    -      -40.6953  125.0000  -90.0000 82

  4 omega -115.00  -13.00   1.0000    1.0000
omega____ theta____ kappa____ phi______ frames
    -      -40.6953  -57.0000  150.0000 102

  5 omega  -36.00   69.00   1.0000    1.0000
omega____ theta____ kappa____ phi______ frames
    -       40.6953  -77.0000   60.0000 105

  6 omega   75.00  108.00   1.0000    2.0000
omega____ theta____ kappa____ phi______ frames
    -      110.5703  -94.0000 -180.0000 33

  7 omega   80.00  178.00   1.0000    2.0000
omega____ theta____ kappa____ phi______ frames
    -      110.5703   30.0000  -90.0000 98

  8 omega   36.00   96.00   1.0000    2.0000
omega____ theta____ kappa____ phi______ frames
    -      110.5703  -45.0000  -60.0000 60

  9 omega   38.00   98.00   1.0000    2.0000
omega____ theta____ kappa____ phi______ frames
    -      110.5703  -45.0000 -120.0000 60

 10 omega   49.00  112.00   1.0000    2.0000
omega____ theta____ kappa____ phi______ frames
    -      110.5703 -111.0000   90.0000 63

 11 omega   37.00  141.00   1.0000    2.0000
omega____ theta____ kappa____ phi______ frames
    -      110.5703  -61.0000   90.0000 104

 12 omega   33.00   90.00   1.0000    2.0000
omega____ theta____ kappa____ phi______ frames
    -      110.5703  -30.0000    0.0000 57

 13 omega   32.00  115.00   1.0000    2.0000
omega____ theta____ kappa____ phi______ frames
    -      110.5703 -111.0000  -60.0000 83
;
_diffrn_measurement_device 'kappa diffractometer'
_diffrn_measurement_device_type 'SuperNova, Dual, Cu at zero, Atlas'
_diffrn_measurement_method '\w scans'
_diffrn_orient_matrix_UB_11 0.1726027000
_diffrn_orient_matrix_UB_12 -0.0148859000
_diffrn_orient_matrix_UB_13 -0.0347516000
_diffrn_orient_matrix_UB_21 0.0196197000
_diffrn_orient_matrix_UB_22 0.1456125000
_diffrn_orient_matrix_UB_23 -0.0050319000
_diffrn_orient_matrix_UB_31 0.0270250000
_diffrn_orient_matrix_UB_32 -0.0158019000
_diffrn_orient_matrix_UB_33 0.1013684000
_diffrn_radiation_monochromator mirror
_diffrn_radiation_probe x-ray
_diffrn_radiation_type CuK\a
_diffrn_radiation_wavelength 1.5418
_diffrn_reflns_av_R_equivalents 0.0309
_diffrn_reflns_av_unetI/netI 0.0453
_diffrn_reflns_limit_h_max 10
_diffrn_reflns_limit_h_min -8
_diffrn_reflns_limit_k_max 13
_diffrn_reflns_limit_k_min -12
_diffrn_reflns_limit_l_max 18
_diffrn_reflns_limit_l_min -13
_diffrn_reflns_number 8023
_diffrn_reflns_theta_full 66.50
_diffrn_reflns_theta_max 75.00
_diffrn_reflns_theta_min 4.22
_diffrn_source 'sealed X-ray tube'
_diffrn_source_current 0.80
_diffrn_source_power 0.040
_diffrn_source_target Cu
_diffrn_source_voltage 50
_exptl_absorpt_coefficient_mu 9.278
_exptl_absorpt_correction_T_max 1.00000
_exptl_absorpt_correction_T_min 0.89997
_exptl_absorpt_correction_type multi-scan
_exptl_absorpt_process_details
;
CrysAlisPro, Agilent Technologies,
Version 1.171.36.32 (release 02-08-2013 CrysAlis171 .NET)
(compiled Aug  2 2013,16:46:58)
Empirical absorption correction using spherical harmonics,
 implemented in SCALE3 ABSPACK scaling algorithm.
;
_exptl_crystal_colour yellow
_exptl_crystal_density_diffrn 1.756
_exptl_crystal_density_method 'not measured'
_exptl_crystal_description block
_exptl_crystal_F_000 700
_exptl_crystal_size_max 0.05
_exptl_crystal_size_mid 0.05
_exptl_crystal_size_min 0.05
_refine_diff_density_max 1.163
_refine_diff_density_min -1.211
_refine_diff_density_rms 0.109
_refine_ls_extinction_method none
_refine_ls_goodness_of_fit_ref 1.001
_refine_ls_hydrogen_treatment constr
_refine_ls_matrix_type full
_refine_ls_number_parameters 364
_refine_ls_number_reflns 5209
_refine_ls_number_restraints 0
_refine_ls_restrained_S_all 1.001
_refine_ls_R_factor_all 0.0352
_refine_ls_R_factor_gt 0.0299
_refine_ls_shift/su_max 0.001
_refine_ls_shift/su_mean 0.000
_refine_ls_structure_factor_coef Fsqd
_refine_ls_weighting_details 'calc w=1/[\s^2^(Fo^2^)+(0.0407P)^2^+0.5659P] where P=(Fo^2^+2Fc^2^)/3'
_refine_ls_weighting_scheme calc
_refine_ls_wR_factor_gt 0.0713
_refine_ls_wR_factor_ref 0.0740
_reflns_number_gt 4742
_reflns_number_total 5209
_reflns_threshold_expression >2sigma(I)
_cod_data_source_file om501034e_si_003.cif
_cod_data_source_block cpd8_ran28cult
_cod_depositor_comments
;
The following automatic conversions were performed:

'_symmetry_cell_setting' value 'Triclinic' changed to 'triclinic'
according to
/home/saulius/struct/COD-crude-data--automatic-downloads/rss-feeds/ACS/lib/dictionaries/cif_core.dic
dictionary named 'cif_core.dic' version 2.4.2 from 2011-04-26.

Automatic conversion script
Id: cif_fix_values 2935 2014-11-11 08:27:57Z andrius 

 Adding full bibliography for 4085145--4085148.cif.
;
_cod_original_cell_volume 1347.62(11)
_cod_original_sg_symbol_H-M P-1
_cod_database_code 4085146
_reflns_odcompleteness_completeness 98.72
_reflns_odcompleteness_iscentric 1
_reflns_odcompleteness_theta 68.13

loop_
_space_group_symop_id
_space_group_symop_operation_xyz
1 'x, y, z'
2 '-x, -y, -z'

loop_
_atom_site_label
_atom_site_type_symbol
_atom_site_fract_x
_atom_site_fract_y
_atom_site_fract_z
_atom_site_U_iso_or_equiv
_atom_site_adp_type
_atom_site_occupancy
_atom_site_symmetry_multiplicity
_atom_site_calc_flag
_atom_site_refinement_flags
Re1 Re 0.210565(19) 0.527584(16) 0.152849(12) 0.02298(7) Uani 1 1 d .
O6 O 0.5211(4) 0.6612(3) 0.0642(2) 0.0399(8) Uani 1 1 d .
O7 O 0.1612(4) 0.4430(4) -0.0349(2) 0.0413(8) Uani 1 1 d .
O8 O 0.0264(4) 0.7793(3) 0.1219(2) 0.0352(7) Uani 1 1 d .
O9 O -0.0777(4) 0.3907(3) 0.2727(3) 0.0419(8) Uani 1 1 d .
O31 O -0.1299(4) 0.9876(3) 0.4263(2) 0.0370(7) Uani 1 1 d .
O41 O 0.3735(4) 0.1983(3) 0.3631(2) 0.0327(7) Uani 1 1 d .
O51 O 0.6936(4) 0.5024(4) 0.4442(2) 0.0400(8) Uani 1 1 d .
O52 O 0.6182(4) 0.5415(3) 0.3064(2) 0.0341(7) Uani 1 1 d .
N1 N 0.2549(4) 0.5682(3) 0.3660(2) 0.0247(7) Uani 1 1 d .
H1 H 0.2952 0.5333 0.4118 0.030 Uiso 1 1 calc R
C1 C 0.3414(5) 0.3614(4) 0.1967(3) 0.0257(8) Uani 1 1 d .
C2 C 0.3687(5) 0.3960(4) 0.2790(3) 0.0252(8) Uani 1 1 d .
C3 C 0.2838(4) 0.5162(4) 0.2877(3) 0.0239(8) Uani 1 1 d .
C4 C 0.4363(5) 0.3167(4) 0.3517(3) 0.0279(8) Uani 1 1 d .
C5 C 0.5399(5) 0.3501(4) 0.4006(3) 0.0298(9) Uani 1 1 d .
H5 H 0.5614 0.2893 0.4478 0.036 Uiso 1 1 calc R
C6 C 0.4092(5) 0.6129(4) 0.0938(3) 0.0267(8) Uani 1 1 d .
C7 C 0.1775(5) 0.4771(4) 0.0336(3) 0.0305(9) Uani 1 1 d .
C8 C 0.0950(5) 0.6867(4) 0.1340(3) 0.0271(8) Uani 1 1 d .
C9 C 0.0244(5) 0.4394(4) 0.2271(3) 0.0304(9) Uani 1 1 d .
C11 C 0.3810(5) 0.2370(4) 0.1619(3) 0.0297(9) Uani 1 1 d .
C12 C 0.2679(5) 0.1601(4) 0.1449(3) 0.0332(9) Uani 1 1 d .
H12 H 0.1698 0.1939 0.1485 0.040 Uiso 1 1 calc R
C13 C 0.2913(6) 0.0365(5) 0.1229(4) 0.0441(12) Uani 1 1 d .
H13 H 0.2101 -0.0125 0.1153 0.053 Uiso 1 1 calc R
C14 C 0.4391(7) -0.0135(5) 0.1123(4) 0.0439(12) Uani 1 1 d .
H14 H 0.4570 -0.0974 0.0994 0.053 Uiso 1 1 calc R
C15 C 0.5610(6) 0.0636(4) 0.1213(3) 0.0337(9) Uani 1 1 d .
C16 C 0.7151(7) 0.0182(6) 0.1035(4) 0.0511(14) Uani 1 1 d .
H16 H 0.7337 -0.0660 0.0914 0.061 Uiso 1 1 calc R
C17 C 0.8346(6) 0.0948(6) 0.1038(4) 0.0527(14) Uani 1 1 d .
H17 H 0.9340 0.0642 0.0904 0.063 Uiso 1 1 calc R
C18 C 0.8068(6) 0.2219(5) 0.1245(4) 0.0440(12) Uani 1 1 d .
H18 H 0.8894 0.2752 0.1220 0.053 Uiso 1 1 calc R
C19 C 0.6609(5) 0.2691(4) 0.1484(3) 0.0319(9) Uani 1 1 d .
H19 H 0.6452 0.3512 0.1656 0.038 Uiso 1 1 calc R
C20 C 0.5340(5) 0.1894(4) 0.1462(3) 0.0316(9) Uani 1 1 d .
C31 C 0.1610(5) 0.6791(4) 0.3803(3) 0.0254(8) Uani 1 1 d .
C32 C 0.0495(5) 0.6778(4) 0.4599(3) 0.0302(9) Uani 1 1 d .
H32 H 0.0396 0.6069 0.5047 0.036 Uiso 1 1 calc R
C33 C -0.0460(5) 0.7814(4) 0.4725(3) 0.0320(9) Uani 1 1 d .
H33 H -0.1219 0.7796 0.5251 0.038 Uiso 1 1 calc R
C34 C -0.0299(5) 0.8888(4) 0.4071(3) 0.0299(9) Uani 1 1 d .
C35 C 0.0827(6) 0.8914(4) 0.3290(3) 0.0350(10) Uani 1 1 d .
H35 H 0.0946 0.9632 0.2852 0.042 Uiso 1 1 calc R
C36 C 0.1783(5) 0.7863(4) 0.3162(3) 0.0300(9) Uani 1 1 d .
H36 H 0.2547 0.7885 0.2638 0.036 Uiso 1 1 calc R
C37 C -0.1106(6) 1.0997(5) 0.3608(4) 0.0438(12) Uani 1 1 d .
H37A H -0.1330 1.0805 0.3024 0.066 Uiso 1 1 calc R
H37B H -0.0072 1.1287 0.3521 0.066 Uiso 1 1 calc R
H37C H -0.1787 1.1654 0.3839 0.066 Uiso 1 1 calc R
C41 C 0.4410(6) 0.0954(5) 0.4138(4) 0.0420(11) Uani 1 1 d .
H41A H 0.5497 0.0965 0.3934 0.063 Uiso 1 1 calc R
H41B H 0.4011 0.0159 0.4030 0.063 Uiso 1 1 calc R
H41C H 0.4179 0.1045 0.4790 0.063 Uiso 1 1 calc R
C51 C 0.6225(5) 0.4704(4) 0.3882(3) 0.0307(9) Uani 1 1 d .
C52 C 0.7106(6) 0.6577(5) 0.2843(4) 0.0442(12) Uani 1 1 d .
H52A H 0.7407 0.6754 0.2173 0.053 Uiso 1 1 calc R
H52B H 0.8025 0.6444 0.3110 0.053 Uiso 1 1 calc R
C53 C 0.6249(7) 0.7687(5) 0.3211(5) 0.0561(15) Uani 1 1 d .
H53A H 0.5305 0.7783 0.2982 0.084 Uiso 1 1 calc R
H53B H 0.6847 0.8446 0.3012 0.084 Uiso 1 1 calc R
H53C H 0.6041 0.7549 0.3879 0.084 Uiso 1 1 calc R

loop_
_atom_site_aniso_label
_atom_site_aniso_U_11
_atom_site_aniso_U_22
_atom_site_aniso_U_33
_atom_site_aniso_U_23
_atom_site_aniso_U_13
_atom_site_aniso_U_12
Re1 0.02178(10) 0.02371(10) 0.02322(10) -0.00310(6) -0.00368(6) 0.00394(6)
O6 0.0259(16) 0.0437(19) 0.0421(19) 0.0060(15) 0.0083(14) -0.0024(14)
O7 0.0337(17) 0.056(2) 0.0386(19) -0.0213(16) -0.0110(15) 0.0123(15)
O8 0.0322(16) 0.0281(15) 0.0449(19) -0.0016(13) -0.0086(14) 0.0106(13)
O9 0.0298(17) 0.0381(17) 0.052(2) -0.0065(15) 0.0112(15) -0.0089(14)
O31 0.0344(16) 0.0343(16) 0.0402(19) -0.0079(14) -0.0006(14) 0.0129(13)
O41 0.0331(16) 0.0269(15) 0.0317(16) 0.0073(12) 0.0036(13) 0.0050(12)
O51 0.0318(16) 0.058(2) 0.0324(18) -0.0109(15) -0.0084(14) 0.0085(15)
O52 0.0307(15) 0.0349(16) 0.0368(18) 0.0051(13) -0.0119(13) 0.0001(13)
N1 0.0234(16) 0.0258(16) 0.0244(17) -0.0033(13) -0.0030(13) 0.0036(13)
C1 0.029(2) 0.0204(18) 0.025(2) 0.0015(14) -0.0011(16) 0.0018(15)
C2 0.0230(18) 0.0244(19) 0.026(2) 0.0003(15) 0.0007(15) 0.0008(15)
C3 0.0209(17) 0.0195(17) 0.029(2) 0.0005(14) 0.0004(15) -0.0025(14)
C4 0.028(2) 0.029(2) 0.023(2) -0.0006(16) 0.0054(16) 0.0057(16)
C5 0.032(2) 0.034(2) 0.021(2) 0.0001(16) -0.0001(16) 0.0106(17)
C6 0.028(2) 0.0278(19) 0.023(2) -0.0023(15) -0.0042(16) 0.0091(16)
C7 0.027(2) 0.037(2) 0.030(2) -0.0090(18) -0.0100(17) 0.0083(17)
C8 0.0239(19) 0.034(2) 0.023(2) -0.0043(16) -0.0036(16) -0.0011(16)
C9 0.027(2) 0.027(2) 0.040(2) -0.0090(18) -0.0078(19) 0.0028(16)
C11 0.032(2) 0.028(2) 0.026(2) 0.0005(16) -0.0003(17) 0.0037(16)
C12 0.031(2) 0.034(2) 0.031(2) -0.0023(17) 0.0031(18) -0.0071(18)
C13 0.052(3) 0.039(3) 0.038(3) -0.011(2) 0.005(2) -0.009(2)
C14 0.061(3) 0.030(2) 0.037(3) -0.0014(19) 0.003(2) -0.003(2)
C15 0.044(3) 0.027(2) 0.027(2) -0.0022(16) 0.0019(19) 0.0043(18)
C16 0.059(3) 0.051(3) 0.045(3) -0.011(2) -0.012(3) 0.020(3)
C17 0.041(3) 0.070(4) 0.050(3) -0.021(3) -0.010(2) 0.022(3)
C18 0.043(3) 0.053(3) 0.036(3) -0.012(2) -0.007(2) 0.011(2)
C19 0.029(2) 0.040(2) 0.026(2) -0.0011(17) -0.0064(17) -0.0004(18)
C20 0.039(2) 0.031(2) 0.023(2) -0.0003(16) -0.0035(18) 0.0049(18)
C31 0.0242(19) 0.0257(19) 0.026(2) -0.0048(15) -0.0024(16) 0.0021(15)
C32 0.029(2) 0.029(2) 0.031(2) -0.0038(17) -0.0022(17) 0.0020(17)
C33 0.027(2) 0.035(2) 0.032(2) -0.0095(18) 0.0034(17) 0.0014(17)
C34 0.031(2) 0.030(2) 0.030(2) -0.0096(17) -0.0047(17) 0.0075(17)
C35 0.045(3) 0.027(2) 0.030(2) -0.0008(17) -0.0006(19) 0.0069(19)
C36 0.035(2) 0.027(2) 0.026(2) -0.0048(16) 0.0010(17) 0.0042(17)
C37 0.049(3) 0.034(2) 0.049(3) -0.005(2) -0.010(2) 0.015(2)
C41 0.048(3) 0.032(2) 0.041(3) 0.009(2) -0.003(2) 0.008(2)
C51 0.027(2) 0.040(2) 0.024(2) -0.0078(17) -0.0005(16) 0.0117(17)
C52 0.036(2) 0.043(3) 0.053(3) 0.007(2) -0.012(2) -0.003(2)
C53 0.048(3) 0.046(3) 0.071(4) 0.000(3) -0.005(3) -0.004(2)

loop_
_atom_type_symbol
_atom_type_description
_atom_type_scat_dispersion_real
_atom_type_scat_dispersion_imag
_atom_type_scat_source
C C 0.0181 0.0091 'International Tables Vol C Tables 4.2.6.8 and 6.1.1.4'
H H 0.0000 0.0000 'International Tables Vol C Tables 4.2.6.8 and 6.1.1.4'
N N 0.0311 0.0180 'International Tables Vol C Tables 4.2.6.8 and 6.1.1.4'
O O 0.0492 0.0322 'International Tables Vol C Tables 4.2.6.8 and 6.1.1.4'
Re Re -5.2083 5.8923 'International Tables Vol C Tables 4.2.6.8 and 6.1.1.4'

loop_
_geom_angle_atom_site_label_1
_geom_angle_atom_site_label_2
_geom_angle_atom_site_label_3
_geom_angle
C1 Re1 C3 61.26(15)
C6 Re1 C1 88.09(15)
C6 Re1 C3 88.84(15)
C7 Re1 C1 98.40(17)
C7 Re1 C3 159.59(16)
C7 Re1 C6 92.26(18)
C7 Re1 C9 94.52(18)
C8 Re1 C1 170.23(16)
C8 Re1 C3 108.97(16)
C8 Re1 C6 92.16(16)
C8 Re1 C7 91.35(17)
C8 Re1 C9 91.09(17)
C9 Re1 C1 87.55(16)
C9 Re1 C3 83.62(16)
C9 Re1 C6 172.41(17)
C34 O31 C37 116.3(4)
C4 O41 C41 119.4(4)
C51 O52 C52 117.6(4)
C3 N1 C31 124.5(4)
C2 C1 Re1 99.4(3)
C2 C1 C11 125.5(4)
C11 C1 Re1 134.8(3)
C1 C2 C3 103.3(3)
C1 C2 C4 127.7(4)
C3 C2 C4 127.6(4)
N1 C3 Re1 140.4(3)
N1 C3 C2 122.5(4)
C2 C3 Re1 95.9(3)
O41 C4 C2 107.8(4)
C5 C4 O41 123.6(4)
C5 C4 C2 128.6(4)
C4 C5 C51 127.6(4)
O6 C6 Re1 177.4(4)
O7 C7 Re1 177.1(4)
O8 C8 Re1 179.0(4)
O9 C9 Re1 176.6(4)
C12 C11 C1 120.2(4)
C12 C11 C20 117.3(4)
C20 C11 C1 122.5(4)
C13 C12 C11 124.3(5)
C12 C13 C14 118.7(5)
C13 C14 C15 119.7(5)
C14 C15 C16 120.8(5)
C14 C15 C20 120.7(5)
C20 C15 C16 118.5(5)
C17 C16 C15 121.6(5)
C16 C17 C18 119.4(5)
C19 C18 C17 121.9(5)
C18 C19 C20 118.9(5)
C11 C20 C19 121.3(4)
C15 C20 C11 119.0(4)
C15 C20 C19 119.5(4)
C32 C31 N1 119.4(4)
C36 C31 N1 121.1(4)
C36 C31 C32 119.5(4)
C33 C32 C31 120.0(4)
C32 C33 C34 120.5(4)
O31 C34 C33 116.0(4)
O31 C34 C35 124.3(4)
C35 C34 C33 119.6(4)
C34 C35 C36 119.8(4)
C31 C36 C35 120.6(4)
O51 C51 O52 122.2(4)
O51 C51 C5 123.7(4)
O52 C51 C5 114.1(4)
O52 C52 C53 111.3(4)

loop_
_geom_bond_atom_site_label_1
_geom_bond_atom_site_label_2
_geom_bond_distance
Re1 C1 2.176(4)
Re1 C3 2.184(4)
Re1 C6 2.010(4)
Re1 C7 1.964(4)
Re1 C8 1.963(4)
Re1 C9 1.999(4)
O6 C6 1.123(5)
O7 C7 1.142(5)
O8 C8 1.150(5)
O9 C9 1.124(6)
O31 C34 1.373(5)
O31 C37 1.427(6)
O41 C4 1.361(5)
O41 C41 1.424(5)
O51 C51 1.207(6)
O52 C51 1.346(5)
O52 C52 1.465(6)
N1 C3 1.313(5)
N1 C31 1.433(5)
C1 C2 1.368(6)
C1 C11 1.474(6)
C2 C3 1.464(5)
C2 C4 1.482(6)
C4 C5 1.344(6)
C5 C51 1.459(6)
C11 C12 1.384(6)
C11 C20 1.429(6)
C12 C13 1.380(7)
C13 C14 1.394(8)
C14 C15 1.407(7)
C15 C16 1.432(7)
C15 C20 1.419(6)
C16 C17 1.353(9)
C17 C18 1.414(8)
C18 C19 1.379(7)
C19 C20 1.433(6)
C31 C32 1.391(6)
C31 C36 1.376(6)
C32 C33 1.376(6)
C33 C34 1.388(6)
C34 C35 1.380(6)
C35 C36 1.388(6)
C52 C53 1.482(8)
